data_4509223
loop_
_publ_author_name
'Childs, Scott L.'
'Wood, Peter A.'
'Rodr\'iguez-Hornedo, Na\'ir'
'Reddy, L. Sreenivas'
'Hardcastle, Kenneth I.'

_publ_contact_author 'Scott L Childs'
_publ_section_title
;
 Analysis of 50 Crystal Structures Containing Carbamazepine Using
 theMaterialsModule ofMercury CSD
;
_journal_issue 4
_journal_name_full 'Crystal Growth &amp; Design'
_journal_page_first 1869
_journal_paper_doi 10.1021/cg801056c
_journal_volume 9
_journal_year 2009
_chemical_absolute_configuration rmad
_chemical_formula_moiety 'C25 H28 N2 O5'
_chemical_formula_sum 'C25 H28 N2 O5'
_chemical_formula_weight 436.49
_chemical_name_common 'carbamazepine:(+)-camphoric acid cocrystal (1:1)'
_chemical_name_systematic
;

 5H-Dibenz(b,f)azepine-5-carboxamide (+)-camphoric acid

;
_space_group_IT_number 4
_symmetry_cell_setting monoclinic
_symmetry_space_group_name_Hall 'P 2yb'
_symmetry_space_group_name_H-M 'P 1 21 1'
_atom_sites_solution_hydrogens geom
_atom_sites_solution_primary direct
_atom_sites_solution_secondary difmap
_audit_creation_method SHELXL-97
_cell_angle_alpha 90.00
_cell_angle_beta 105.745(2)
_cell_angle_gamma 90.00
_cell_formula_units_Z 4
_cell_length_a 12.5885(6)
_cell_length_b 13.1453(6)
_cell_length_c 14.4820(7)
_cell_measurement_reflns_used 7272
_cell_measurement_temperature 173(2)
_cell_measurement_theta_max 65.88
_cell_measurement_theta_min 3.17
_cell_volume 2306.56(19)
_computing_cell_refinement 'Bruker SMART'
_computing_data_collection 'Bruker SMART'
_computing_data_reduction 'Bruker SAINT'
_computing_molecular_graphics 'Bruker SHELXTL'
_computing_publication_material 'Bruker SHELXTL'
_computing_structure_refinement 'SHELXL-97 (Sheldrick, 1997)'
_computing_structure_solution 'SHELXS-97 (Sheldrick, 1990)'
_diffrn_ambient_temperature 173(2)
_diffrn_measured_fraction_theta_full 0.960
_diffrn_measured_fraction_theta_max 0.960
_diffrn_measurement_device_type 'CCD area detector'
_diffrn_measurement_method 'phi and omega scans'
_diffrn_radiation_monochromator graphite
_diffrn_radiation_source 'fine-focus sealed tube'
_diffrn_radiation_type CuK\a
_diffrn_radiation_wavelength 1.54178
_diffrn_reflns_av_R_equivalents 0.0234
_diffrn_reflns_av_sigmaI/netI 0.0195
_diffrn_reflns_limit_h_max 14
_diffrn_reflns_limit_h_min -14
_diffrn_reflns_limit_k_max 15
_diffrn_reflns_limit_k_min -14
_diffrn_reflns_limit_l_max 17
_diffrn_reflns_limit_l_min -17
_diffrn_reflns_number 27507
_diffrn_reflns_theta_full 66.48
_diffrn_reflns_theta_max 66.48
_diffrn_reflns_theta_min 3.17
_exptl_absorpt_coefficient_mu 0.717
_exptl_absorpt_correction_T_max 0.8641
_exptl_absorpt_correction_T_min 0.7158
_exptl_absorpt_correction_type multi-scan
_exptl_absorpt_process_details SADABS
_exptl_crystal_colour colourless
_exptl_crystal_density_diffrn 1.257
_exptl_crystal_density_meas ?
_exptl_crystal_density_method 'not measured'
_exptl_crystal_description prism
_exptl_crystal_F_000 928
_exptl_crystal_size_max 0.50
_exptl_crystal_size_mid 0.27
_exptl_crystal_size_min 0.21
_refine_diff_density_max 0.169
_refine_diff_density_min -0.126
_refine_diff_density_rms 0.029
_refine_ls_abs_structure_details 'Flack H D (1983), Acta Cryst. A39, 876-881'
_refine_ls_abs_structure_Flack 0.07(11)
_refine_ls_extinction_coef 0.00470(18)
_refine_ls_extinction_expression Fc^*^=kFc[1+0.001xFc^2^\l^3^/sin(2\q)]^-1/4^
_refine_ls_extinction_method SHELXL
_refine_ls_goodness_of_fit_ref 1.060
_refine_ls_hydrogen_treatment mixed
_refine_ls_matrix_type full
_refine_ls_number_parameters 604
_refine_ls_number_reflns 7236
_refine_ls_number_restraints 1
_refine_ls_restrained_S_all 1.059
_refine_ls_R_factor_all 0.0275
_refine_ls_R_factor_gt 0.0268
_refine_ls_shift/su_max 0.005
_refine_ls_shift/su_mean 0.000
_refine_ls_structure_factor_coef Fsqd
_refine_ls_weighting_details 'calc w=1/[\s^2^(Fo^2^)+(0.0390P)^2^+0.3200P] where P=(Fo^2^+2Fc^2^)/3'
_refine_ls_weighting_scheme calc
_refine_ls_wR_factor_gt 0.0707
_refine_ls_wR_factor_ref 0.0715
_reflns_number_gt 7105
_reflns_number_total 7236
_reflns_threshold_expression >2sigma(I)
_cod_data_source_file cg801056csup1.cif
_cod_data_source_block 50
_cod_depositor_comments
;
The following automatic conversions were performed:

'_symmetry_cell_setting' value 'Monoclinic' changed to 'monoclinic'
according to /home/saulius/struct/CIF-dictionaries/cif_core.dic
dictionary named 'cif_core.dic' version 2.4.2 from 2011-04-26.

Automatic conversion script
Id: cif_fix_values 1891 2012-01-12 08:04:46Z andrius 

The following automatic conversions were performed:

'_exptl_crystal_density_meas' value 'not measured' was changed to '?'
- the value is perceived as not measured.

Automatic conversion script
Id: cif_fix_values 3008 2015-01-20 13:52:24Z robertas 
;
_cod_original_sg_symbol_H-M P2(1)
_cod_database_code 4509223

loop_
_symmetry_equiv_pos_as_xyz
'x, y, z'
'-x, y+1/2, -z'

loop_
_atom_site_label
_atom_site_type_symbol
_atom_site_fract_x
_atom_site_fract_y
_atom_site_fract_z
_atom_site_U_iso_or_equiv
_atom_site_adp_type
_atom_site_occupancy
_atom_site_symmetry_multiplicity
_atom_site_calc_flag
_atom_site_refinement_flags
C1 C 0.57175(12) 0.04558(12) 0.34336(11) 0.0340(3) Uani 1 1 d .
C2 C 0.62798(13) 0.00429(14) 0.28224(12) 0.0413(4) Uani 1 1 d .
H2 H 0.6372 0.0426 0.2293 0.050 Uiso 1 1 calc R
C3 C 0.67093(14) -0.09366(15) 0.29884(14) 0.0487(4) Uani 1 1 d .
H3 H 0.7096 -0.1226 0.2573 0.058 Uiso 1 1 calc R
C4 C 0.65717(15) -0.14848(15) 0.37578(14) 0.0495(5) Uani 1 1 d .
H4 H 0.6864 -0.2154 0.3871 0.059 Uiso 1 1 calc R
C5 C 0.60131(15) -0.10694(14) 0.43644(13) 0.0460(4) Uani 1 1 d .
H5 H 0.5933 -0.1454 0.4897 0.055 Uiso 1 1 calc R
C6 C 0.55606(13) -0.00890(13) 0.42099(11) 0.0388(4) Uani 1 1 d .
C7 C 0.49330(16) 0.03116(14) 0.48428(12) 0.0462(4) Uani 1 1 d .
H7 H 0.5164 0.0094 0.5492 0.055 Uiso 1 1 calc R
C8 C 0.40699(15) 0.09492(14) 0.46167(12) 0.0467(4) Uani 1 1 d .
H8 H 0.3763 0.1131 0.5125 0.056 Uiso 1 1 calc R
C9 C 0.35482(13) 0.13954(13) 0.36824(12) 0.0398(4) Uani 1 1 d .
C10 C 0.24186(14) 0.16123(15) 0.34167(15) 0.0508(5) Uani 1 1 d .
H10 H 0.2006 0.1502 0.3868 0.061 Uiso 1 1 calc R
C11 C 0.18854(14) 0.19809(15) 0.25215(16) 0.0546(5) Uani 1 1 d .
H11 H 0.1117 0.2120 0.2363 0.066 Uiso 1 1 calc R
C12 C 0.24679(15) 0.21482(15) 0.18530(15) 0.0522(5) Uani 1 1 d .
H12 H 0.2099 0.2390 0.1230 0.063 Uiso 1 1 calc R
C13 C 0.35962(14) 0.19605(13) 0.20965(12) 0.0412(4) Uani 1 1 d .
H13 H 0.4002 0.2073 0.1640 0.049 Uiso 1 1 calc R
C14 C 0.41270(12) 0.16091(12) 0.30045(11) 0.0337(3) Uani 1 1 d .
C15 C 0.60040(12) 0.22637(13) 0.36443(11) 0.0331(3) Uani 1 1 d .
C16 C 0.11948(12) 0.91371(11) 0.20165(11) 0.0303(3) Uani 1 1 d .
C17 C 0.17301(12) 0.87699(12) 0.29214(11) 0.0347(3) Uani 1 1 d .
H17 H 0.1327 0.8650 0.3378 0.042 Uiso 1 1 calc R
C18 C 0.28572(13) 0.85783(14) 0.31573(13) 0.0445(4) Uani 1 1 d .
H18 H 0.3227 0.8323 0.3775 0.053 Uiso 1 1 calc R
C19 C 0.34384(14) 0.87608(14) 0.24893(15) 0.0496(5) Uani 1 1 d .
H19 H 0.4207 0.8622 0.2646 0.059 Uiso 1 1 calc R
C20 C 0.29078(14) 0.91416(15) 0.16009(15) 0.0491(5) Uani 1 1 d .
H20 H 0.3321 0.9268 0.1153 0.059 Uiso 1 1 calc R
C21 C 0.17744(13) 0.93481(13) 0.13369(12) 0.0384(4) Uani 1 1 d .
C22 C 0.12468(16) 0.97658(14) 0.03920(12) 0.0459(4) Uani 1 1 d .
H22 H 0.1567 0.9581 -0.0107 0.055 Uiso 1 1 calc R
C23 C 0.03660(16) 1.03783(14) 0.01411(12) 0.0464(4) Uani 1 1 d .
H23 H 0.0135 1.0572 -0.0515 0.056 Uiso 1 1 calc R
C24 C -0.02849(13) 1.07864(13) 0.07531(10) 0.0353(3) Uani 1 1 d .
C25 C -0.07766(15) 1.17505(14) 0.05588(12) 0.0438(4) Uani 1 1 d .
H25 H -0.0697 1.2122 0.0019 0.053 Uiso 1 1 calc R
C26 C -0.13706(14) 1.21669(13) 0.11348(12) 0.0426(4) Uani 1 1 d .
H26 H -0.1690 1.2823 0.0993 0.051 Uiso 1 1 calc R
C27 C -0.15050(13) 1.16345(13) 0.19209(11) 0.0388(4) Uani 1 1 d .
H27 H -0.1912 1.1924 0.2320 0.047 Uiso 1 1 calc R
C28 C -0.10425(12) 1.06780(13) 0.21191(10) 0.0326(3) Uani 1 1 d .
H28 H -0.1143 1.0305 0.2651 0.039 Uiso 1 1 calc R
C29 C -0.04339(12) 1.02612(11) 0.15471(10) 0.0292(3) Uani 1 1 d .
C30 C -0.06716(11) 0.84422(12) 0.14856(10) 0.0292(3) Uani 1 1 d .
C31 C 0.51041(11) 0.61392(11) 0.10405(10) 0.0284(3) Uani 1 1 d .
C32 C 0.43823(12) 0.51602(12) 0.10056(10) 0.0296(3) Uani 1 1 d .
C33 C 0.52402(13) 0.43111(13) 0.13025(12) 0.0387(4) Uani 1 1 d .
H33A H 0.5485 0.4248 0.2010 0.046 Uiso 1 1 calc R
H33B H 0.4924 0.3652 0.1029 0.046 Uiso 1 1 calc R
C34 C 0.62093(13) 0.46091(12) 0.09102(12) 0.0357(3) Uani 1 1 d .
H34A H 0.6236 0.4167 0.0363 0.043 Uiso 1 1 calc R
H34B H 0.6916 0.4543 0.1415 0.043 Uiso 1 1 calc R
C35 C 0.60101(11) 0.57212(12) 0.05836(10) 0.0301(3) Uani 1 1 d .
H35 H 0.5699 0.5726 -0.0129 0.036 Uiso 1 1 calc R
C36 C 0.56300(13) 0.64532(14) 0.20873(11) 0.0418(4) Uani 1 1 d .
H36A H 0.6145 0.7016 0.2105 0.063 Uiso 1 1 calc R
H36B H 0.6029 0.5873 0.2444 0.063 Uiso 1 1 calc R
H36C H 0.5051 0.6671 0.2380 0.063 Uiso 1 1 calc R
C37 C 0.44810(14) 0.70448(14) 0.04919(14) 0.0474(4) Uani 1 1 d .
H37A H 0.3842 0.7200 0.0732 0.071 Uiso 1 1 calc R
H37B H 0.4229 0.6879 -0.0193 0.071 Uiso 1 1 calc R
H37C H 0.4971 0.7637 0.0584 0.071 Uiso 1 1 calc R
C38 C 0.36234(14) 0.49535(17) 0.00038(12) 0.0512(5) Uani 1 1 d .
H38A H 0.3188 0.4339 0.0020 0.077 Uiso 1 1 calc R
H38B H 0.4070 0.4856 -0.0448 0.077 Uiso 1 1 calc R
H38C H 0.3126 0.5533 -0.0202 0.077 Uiso 1 1 calc R
C39 C 0.36596(11) 0.52405(12) 0.16900(11) 0.0321(3) Uani 1 1 d .
C40 C 0.70315(12) 0.63717(12) 0.08272(10) 0.0301(3) Uani 1 1 d .
C41 C 0.02277(12) 0.45780(12) 0.39081(10) 0.0295(3) Uani 1 1 d .
C42 C -0.06425(11) 0.49934(12) 0.44152(10) 0.0286(3) Uani 1 1 d .
C43 C -0.08750(13) 0.60753(12) 0.40161(11) 0.0344(3) Uani 1 1 d .
H43A H -0.1143 0.6511 0.4464 0.041 Uiso 1 1 calc R
H43B H -0.1437 0.6068 0.3387 0.041 Uiso 1 1 calc R
C44 C 0.02346(13) 0.64650(12) 0.39098(12) 0.0376(3) Uani 1 1 d .
H44A H 0.0555 0.6969 0.4416 0.045 Uiso 1 1 calc R
H44B H 0.0135 0.6792 0.3276 0.045 Uiso 1 1 calc R
C45 C 0.09940(12) 0.55335(13) 0.40050(10) 0.0328(3) Uani 1 1 d .
H45 H 0.1500 0.5535 0.4670 0.039 Uiso 1 1 calc R
C46 C -0.03400(14) 0.43545(13) 0.28461(11) 0.0382(4) Uani 1 1 d .
H46A H 0.0215 0.4145 0.2523 0.057 Uiso 1 1 calc R
H46B H -0.0716 0.4969 0.2538 0.057 Uiso 1 1 calc R
H46C H -0.0880 0.3807 0.2800 0.057 Uiso 1 1 calc R
C47 C 0.08542(14) 0.36299(14) 0.43666(12) 0.0440(4) Uani 1 1 d .
H47A H 0.0337 0.3062 0.4312 0.066 Uiso 1 1 calc R
H47B H 0.1214 0.3764 0.5045 0.066 Uiso 1 1 calc R
H47C H 0.1414 0.3456 0.4037 0.066 Uiso 1 1 calc R
C48 C -0.01592(13) 0.50379(14) 0.55134(10) 0.0407(4) Uani 1 1 d .
H48A H -0.0716 0.5307 0.5807 0.061 Uiso 1 1 calc R
H48B H 0.0490 0.5483 0.5671 0.061 Uiso 1 1 calc R
H48C H 0.0056 0.4352 0.5760 0.061 Uiso 1 1 calc R
C49 C -0.16776(12) 0.43463(12) 0.42042(10) 0.0326(3) Uani 1 1 d .
C50 C 0.16970(12) 0.55069(13) 0.33152(11) 0.0345(3) Uani 1 1 d .
N1 N 0.53071(10) 0.14805(10) 0.32761(9) 0.0339(3) Uani 1 1 d .
N2 N 0.55691(12) 0.31986(11) 0.36206(10) 0.0378(3) Uani 1 1 d .
N3 N 0.00161(9) 0.92534(10) 0.17487(8) 0.0288(3) Uani 1 1 d .
N4 N -0.02298(12) 0.75083(11) 0.15454(10) 0.0342(3) Uani 1 1 d .
O1 O 0.70049(9) 0.20914(9) 0.39953(9) 0.0455(3) Uani 1 1 d .
O2 O -0.16853(9) 0.85860(9) 0.11902(9) 0.0416(3) Uani 1 1 d .
O3 O 0.37800(9) 0.47156(9) 0.24029(8) 0.0424(3) Uani 1 1 d .
O4 O 0.28789(9) 0.59287(10) 0.14385(9) 0.0492(3) Uani 1 1 d .
H4A H 0.2534 0.5965 0.1859 0.074 Uiso 1 1 calc R
O5 O 0.79140(9) 0.61084(9) 0.13647(8) 0.0404(3) Uani 1 1 d .
O6 O 0.68731(9) 0.72687(9) 0.04086(8) 0.0410(3) Uani 1 1 d .
H6 H 0.7376 0.7668 0.0695 0.062 Uiso 1 1 calc R
O7 O -0.25897(9) 0.46485(9) 0.37972(10) 0.0472(3) Uani 1 1 d .
O8 O -0.14876(9) 0.34164(9) 0.45394(10) 0.0522(3) Uani 1 1 d .
H8A H -0.2054 0.3059 0.4326 0.078 Uiso 1 1 calc R
O9 O 0.15590(9) 0.60350(9) 0.25997(8) 0.0419(3) Uani 1 1 d .
O10 O 0.24935(10) 0.48317(12) 0.35575(9) 0.0569(4) Uani 1 1 d .
H10A H 0.2843 0.4818 0.3139 0.085 Uiso 1 1 calc R
H4N H 0.0437(17) 0.7403(16) 0.1843(13) 0.042(5) Uiso 1 1 d .
H3N H 0.4880(18) 0.3318(18) 0.3257(14) 0.056(6) Uiso 1 1 d .
H5N H -0.0707(17) 0.7031(17) 0.1516(13) 0.045(5) Uiso 1 1 d .
H2N H 0.6051(17) 0.3729(18) 0.3725(14) 0.051(5) Uiso 1 1 d .

loop_
_atom_site_aniso_label
_atom_site_aniso_U_11
_atom_site_aniso_U_22
_atom_site_aniso_U_33
_atom_site_aniso_U_23
_atom_site_aniso_U_13
_atom_site_aniso_U_12
C1 0.0265(7) 0.0295(9) 0.0437(8) -0.0059(7) 0.0058(6) -0.0056(6)
C2 0.0333(8) 0.0397(10) 0.0519(9) -0.0093(8) 0.0134(7) -0.0077(7)
C3 0.0330(8) 0.0430(11) 0.0683(11) -0.0197(9) 0.0108(8) -0.0038(8)
C4 0.0402(9) 0.0359(10) 0.0610(11) -0.0111(9) -0.0060(8) 0.0023(8)
C5 0.0512(10) 0.0341(10) 0.0448(9) -0.0014(8) -0.0003(7) -0.0031(8)
C6 0.0378(8) 0.0341(9) 0.0405(8) -0.0051(7) 0.0041(6) -0.0041(7)
C7 0.0608(11) 0.0379(10) 0.0414(9) -0.0007(7) 0.0165(8) -0.0048(9)
C8 0.0578(11) 0.0412(10) 0.0498(9) -0.0034(8) 0.0294(8) -0.0050(9)
C9 0.0398(9) 0.0290(9) 0.0553(9) -0.0080(8) 0.0209(7) -0.0066(7)
C10 0.0386(9) 0.0377(10) 0.0845(13) -0.0118(10) 0.0310(9) -0.0088(8)
C11 0.0281(9) 0.0427(11) 0.0889(14) -0.0142(10) 0.0089(9) -0.0028(8)
C12 0.0406(10) 0.0403(11) 0.0649(11) -0.0060(9) -0.0042(8) -0.0016(8)
C13 0.0374(8) 0.0346(9) 0.0487(9) -0.0046(8) 0.0067(7) -0.0067(7)
C14 0.0284(7) 0.0262(8) 0.0463(8) -0.0078(7) 0.0101(6) -0.0062(6)
C15 0.0305(8) 0.0316(9) 0.0375(8) 0.0032(7) 0.0100(6) -0.0048(7)
C16 0.0254(7) 0.0251(8) 0.0409(8) -0.0065(6) 0.0099(6) -0.0049(6)
C17 0.0279(7) 0.0317(9) 0.0426(8) -0.0057(7) 0.0064(6) -0.0006(6)
C18 0.0303(8) 0.0389(10) 0.0578(10) -0.0122(8) 0.0008(7) 0.0018(7)
C19 0.0251(8) 0.0425(11) 0.0798(13) -0.0182(10) 0.0119(8) -0.0018(7)
C20 0.0394(9) 0.0426(11) 0.0747(12) -0.0149(10) 0.0313(9) -0.0072(8)
C21 0.0396(8) 0.0298(9) 0.0522(9) -0.0106(7) 0.0232(7) -0.0065(7)
C22 0.0616(11) 0.0375(10) 0.0482(9) -0.0035(8) 0.0311(8) -0.0033(8)
C23 0.0685(12) 0.0377(10) 0.0378(9) 0.0025(7) 0.0227(8) -0.0039(9)
C24 0.0406(8) 0.0299(9) 0.0336(7) 0.0007(7) 0.0070(6) -0.0044(7)
C25 0.0563(10) 0.0318(9) 0.0401(8) 0.0043(7) 0.0077(7) -0.0030(8)
C26 0.0461(9) 0.0250(9) 0.0490(9) -0.0005(7) -0.0003(7) 0.0030(7)
C27 0.0341(8) 0.0340(9) 0.0448(9) -0.0083(7) 0.0048(6) 0.0003(7)
C28 0.0278(7) 0.0345(9) 0.0331(7) -0.0006(7) 0.0042(6) -0.0024(6)
C29 0.0267(7) 0.0251(8) 0.0324(7) -0.0014(6) 0.0021(6) -0.0031(6)
C30 0.0268(7) 0.0278(8) 0.0319(7) 0.0021(6) 0.0060(6) -0.0023(6)
C31 0.0264(7) 0.0233(7) 0.0349(7) 0.0003(6) 0.0075(6) -0.0006(6)
C32 0.0289(7) 0.0284(8) 0.0319(7) -0.0008(6) 0.0088(6) -0.0048(6)
C33 0.0428(9) 0.0274(8) 0.0531(9) 0.0021(7) 0.0253(7) 0.0010(7)
C34 0.0340(8) 0.0275(8) 0.0490(9) -0.0011(7) 0.0170(7) -0.0023(6)
C35 0.0289(7) 0.0304(8) 0.0314(7) -0.0006(6) 0.0090(6) -0.0055(6)
C36 0.0388(8) 0.0431(10) 0.0448(8) -0.0171(8) 0.0135(7) -0.0065(8)
C37 0.0396(9) 0.0363(10) 0.0699(11) 0.0177(9) 0.0209(8) 0.0065(7)
C38 0.0377(9) 0.0687(13) 0.0441(9) -0.0143(9) 0.0059(7) -0.0209(9)
C39 0.0255(7) 0.0325(9) 0.0384(8) 0.0030(7) 0.0090(6) -0.0011(6)
C40 0.0299(8) 0.0278(8) 0.0331(7) 0.0030(6) 0.0095(6) -0.0015(6)
C41 0.0281(7) 0.0298(8) 0.0300(7) 0.0005(6) 0.0069(6) 0.0000(6)
C42 0.0245(7) 0.0284(8) 0.0324(7) -0.0001(6) 0.0069(6) -0.0022(6)
C43 0.0365(8) 0.0258(8) 0.0443(8) -0.0034(7) 0.0165(7) -0.0017(6)
C44 0.0434(9) 0.0293(8) 0.0457(8) -0.0066(7) 0.0220(7) -0.0077(7)
C45 0.0294(7) 0.0382(9) 0.0312(7) -0.0008(6) 0.0089(6) -0.0055(6)
C46 0.0448(9) 0.0338(9) 0.0345(7) -0.0058(7) 0.0082(6) -0.0034(7)
C47 0.0384(9) 0.0420(10) 0.0529(9) 0.0113(8) 0.0146(7) 0.0094(8)
C48 0.0392(8) 0.0521(10) 0.0332(7) -0.0026(7) 0.0137(6) -0.0080(8)
C49 0.0283(8) 0.0315(9) 0.0371(7) 0.0044(7) 0.0071(6) -0.0015(6)
C50 0.0262(7) 0.0401(9) 0.0371(8) 0.0049(7) 0.0085(6) 0.0006(6)
N1 0.0281(6) 0.0300(7) 0.0439(7) -0.0015(6) 0.0105(5) -0.0050(5)
N2 0.0317(7) 0.0303(8) 0.0487(8) 0.0016(6) 0.0063(6) -0.0050(6)
N3 0.0249(6) 0.0249(7) 0.0357(6) 0.0014(5) 0.0068(5) -0.0014(5)
N4 0.0240(7) 0.0265(7) 0.0492(8) 0.0000(6) 0.0051(6) -0.0017(6)
O1 0.0297(6) 0.0319(7) 0.0685(7) 0.0052(6) 0.0024(5) -0.0052(5)
O2 0.0243(6) 0.0276(6) 0.0653(7) 0.0036(5) -0.0010(5) -0.0010(4)
O3 0.0352(6) 0.0472(7) 0.0500(6) 0.0179(6) 0.0205(5) 0.0116(5)
O4 0.0403(6) 0.0584(8) 0.0562(7) 0.0224(6) 0.0258(5) 0.0196(6)
O5 0.0274(5) 0.0360(6) 0.0544(6) 0.0091(5) 0.0055(5) -0.0014(5)
O6 0.0326(6) 0.0319(6) 0.0516(6) 0.0111(5) -0.0007(5) -0.0105(5)
O7 0.0256(6) 0.0363(7) 0.0744(8) 0.0139(6) 0.0044(5) -0.0019(5)
O8 0.0315(6) 0.0343(7) 0.0796(9) 0.0203(6) -0.0038(6) -0.0067(5)
O9 0.0372(6) 0.0464(7) 0.0478(6) 0.0159(6) 0.0215(5) 0.0107(5)
O10 0.0425(7) 0.0825(10) 0.0533(7) 0.0330(7) 0.0257(5) 0.0281(7)

loop_
_atom_type_symbol
_atom_type_description
_atom_type_scat_dispersion_real
_atom_type_scat_dispersion_imag
_atom_type_scat_source
C C 0.0181 0.0091 'International Tables Vol C Tables 4.2.6.8 and 6.1.1.4'
H H 0.0000 0.0000 'International Tables Vol C Tables 4.2.6.8 and 6.1.1.4'
N N 0.0311 0.0180 'International Tables Vol C Tables 4.2.6.8 and 6.1.1.4'
O O 0.0492 0.0322 'International Tables Vol C Tables 4.2.6.8 and 6.1.1.4'

loop_
_geom_angle_atom_site_label_1
_geom_angle_atom_site_label_2
_geom_angle_atom_site_label_3
_geom_angle
C2 C1 C6 121.58(16)
C2 C1 N1 119.30(15)
C6 C1 N1 119.11(14)
C1 C2 C3 119.60(17)
C1 C2 H2 120.2
C3 C2 H2 120.2
C4 C3 C2 119.71(17)
C4 C3 H3 120.1
C2 C3 H3 120.1
C3 C4 C5 120.42(18)
C3 C4 H4 119.8
C5 C4 H4 119.8
C4 C5 C6 121.19(18)
C4 C5 H5 119.4
C6 C5 H5 119.4
C1 C6 C5 117.48(16)
C1 C6 C7 122.74(16)
C5 C6 C7 119.77(16)
C8 C7 C6 127.77(16)
C8 C7 H7 116.1
C6 C7 H7 116.1
C7 C8 C9 127.56(15)
C7 C8 H8 116.2
C9 C8 H8 116.2
C10 C9 C14 116.74(16)
C10 C9 C8 120.40(15)
C14 C9 C8 122.85(15)
C11 C10 C9 122.06(17)
C11 C10 H10 119.0
C9 C10 H10 119.0
C10 C11 C12 120.02(16)
C10 C11 H11 120.0
C12 C11 H11 120.0
C11 C12 C13 119.63(18)
C11 C12 H12 120.2
C13 C12 H12 120.2
C14 C13 C12 119.83(17)
C14 C13 H13 120.1
C12 C13 H13 120.1
C13 C14 C9 121.64(14)
C13 C14 N1 119.70(13)
C9 C14 N1 118.64(14)
O1 C15 N2 122.54(15)
O1 C15 N1 119.64(15)
N2 C15 N1 117.81(14)
C17 C16 C21 121.30(14)
C17 C16 N3 119.57(13)
C21 C16 N3 119.04(13)
C16 C17 C18 119.82(15)
C16 C17 H17 120.1
C18 C17 H17 120.1
C19 C18 C17 119.69(17)
C19 C18 H18 120.2
C17 C18 H18 120.2
C20 C19 C18 120.23(16)
C20 C19 H19 119.9
C18 C19 H19 119.9
C19 C20 C21 121.81(16)
C19 C20 H20 119.1
C21 C20 H20 119.1
C20 C21 C16 117.11(16)
C20 C21 C22 120.05(15)
C16 C21 C22 122.83(15)
C23 C22 C21 127.94(15)
C23 C22 H22 116.0
C21 C22 H22 116.0
C22 C23 C24 127.97(15)
C22 C23 H23 116.0
C24 C23 H23 116.0
C29 C24 C25 117.41(15)
C29 C24 C23 122.69(15)
C25 C24 C23 119.89(15)
C26 C25 C24 121.32(16)
C26 C25 H25 119.3
C24 C25 H25 119.3
C25 C26 C27 120.33(16)
C25 C26 H26 119.8
C27 C26 H26 119.8
C28 C27 C26 119.45(15)
C28 C27 H27 120.3
C26 C27 H27 120.3
C27 C28 C29 120.38(15)
C27 C28 H28 119.8
C29 C28 H28 119.8
C28 C29 C24 121.10(14)
C28 C29 N3 119.61(13)
C24 C29 N3 119.24(13)
O2 C30 N4 121.98(14)
O2 C30 N3 119.46(14)
N4 C30 N3 118.56(13)
C37 C31 C36 109.10(14)
C37 C31 C35 112.61(12)
C36 C31 C35 110.06(12)
C37 C31 C32 114.35(12)
C36 C31 C32 110.06(12)
C35 C31 C32 100.41(11)
C39 C32 C38 107.49(12)
C39 C32 C33 111.65(12)
C38 C32 C33 110.38(14)
C39 C32 C31 111.47(12)
C38 C32 C31 112.56(13)
C33 C32 C31 103.35(11)
C34 C33 C32 106.37(13)
C34 C33 H33A 110.5
C32 C33 H33A 110.5
C34 C33 H33B 110.5
C32 C33 H33B 110.5
H33A C33 H33B 108.6
C33 C34 C35 106.14(12)
C33 C34 H34A 110.5
C35 C34 H34A 110.5
C33 C34 H34B 110.5
C35 C34 H34B 110.5
H34A C34 H34B 108.7
C40 C35 C34 114.27(12)
C40 C35 C31 112.08(12)
C34 C35 C31 106.30(11)
C40 C35 H35 108.0
C34 C35 H35 108.0
C31 C35 H35 108.0
C31 C36 H36A 109.5
C31 C36 H36B 109.5
H36A C36 H36B 109.5
C31 C36 H36C 109.5
H36A C36 H36C 109.5
H36B C36 H36C 109.5
C31 C37 H37A 109.5
C31 C37 H37B 109.5
H37A C37 H37B 109.5
C31 C37 H37C 109.5
H37A C37 H37C 109.5
H37B C37 H37C 109.5
C32 C38 H38A 109.5
C32 C38 H38B 109.5
H38A C38 H38B 109.5
C32 C38 H38C 109.5
H38A C38 H38C 109.5
H38B C38 H38C 109.5
O3 C39 O4 122.53(13)
O3 C39 C32 123.73(13)
O4 C39 C32 113.74(13)
O5 C40 O6 123.07(14)
O5 C40 C35 124.08(14)
O6 C40 C35 112.84(12)
C47 C41 C46 108.90(13)
C47 C41 C45 112.49(12)
C46 C41 C45 110.51(12)
C47 C41 C42 115.04(12)
C46 C41 C42 109.85(12)
C45 C41 C42 99.78(11)
C49 C42 C43 112.26(12)
C49 C42 C48 107.83(12)
C43 C42 C48 109.58(13)
C49 C42 C41 112.37(12)
C43 C42 C41 103.41(11)
C48 C42 C41 111.40(12)
C42 C43 C44 105.17(13)
C42 C43 H43A 110.7
C44 C43 H43A 110.7
C42 C43 H43B 110.7
C44 C43 H43B 110.7
H43A C43 H43B 108.8
C43 C44 C45 106.63(13)
C43 C44 H44A 110.4
C45 C44 H44A 110.4
C43 C44 H44B 110.4
C45 C44 H44B 110.4
H44A C44 H44B 108.6
C50 C45 C44 115.01(13)
C50 C45 C41 112.38(12)
C44 C45 C41 106.13(11)
C50 C45 H45 107.7
C44 C45 H45 107.7
C41 C45 H45 107.7
C41 C46 H46A 109.5
C41 C46 H46B 109.5
H46A C46 H46B 109.5
C41 C46 H46C 109.5
H46A C46 H46C 109.5
H46B C46 H46C 109.5
C41 C47 H47A 109.5
C41 C47 H47B 109.5
H47A C47 H47B 109.5
C41 C47 H47C 109.5
H47A C47 H47C 109.5
H47B C47 H47C 109.5
C42 C48 H48A 109.5
C42 C48 H48B 109.5
H48A C48 H48B 109.5
C42 C48 H48C 109.5
H48A C48 H48C 109.5
H48B C48 H48C 109.5
O7 C49 O8 122.73(14)
O7 C49 C42 124.44(15)
O8 C49 C42 112.80(13)
O9 C50 O10 122.28(13)
O9 C50 C45 125.25(14)
O10 C50 C45 112.48(13)
C15 N1 C1 118.66(12)
C15 N1 C14 121.65(13)
C1 N1 C14 116.93(12)
C15 N2 H3N 119.8(15)
C15 N2 H2N 116.6(13)
H3N N2 H2N 117(2)
C30 N3 C16 121.61(12)
C30 N3 C29 118.62(11)
C16 N3 C29 118.27(12)
C30 N4 H4N 121.3(14)
C30 N4 H5N 113.1(13)
H4N N4 H5N 119.3(19)
C39 O4 H4A 109.5
C40 O6 H6 109.5
C49 O8 H8A 109.5
C50 O10 H10A 109.5

loop_
_geom_bond_atom_site_label_1
_geom_bond_atom_site_label_2
_geom_bond_distance
C1 C2 1.385(2)
C1 C6 1.392(2)
C1 N1 1.438(2)
C2 C3 1.392(3)
C2 H2 0.9500
C3 C4 1.377(3)
C3 H3 0.9500
C4 C5 1.378(3)
C4 H4 0.9500
C5 C6 1.402(3)
C5 H5 0.9500
C6 C7 1.461(2)
C7 C8 1.341(3)
C7 H7 0.9500
C8 C9 1.457(3)
C8 H8 0.9500
C9 C10 1.398(2)
C9 C14 1.401(2)
C10 C11 1.376(3)
C10 H10 0.9500
C11 C12 1.381(3)
C11 H11 0.9500
C12 C13 1.390(3)
C12 H12 0.9500
C13 C14 1.383(2)
C13 H13 0.9500
C14 N1 1.4398(19)
C15 O1 1.2448(19)
C15 N2 1.342(2)
C15 N1 1.364(2)
C16 C17 1.388(2)
C16 C21 1.403(2)
C16 N3 1.4363(18)
C17 C18 1.389(2)
C17 H17 0.9500
C18 C19 1.383(3)
C18 H18 0.9500
C19 C20 1.373(3)
C19 H19 0.9500
C20 C21 1.400(2)
C20 H20 0.9500
C21 C22 1.457(3)
C22 C23 1.338(3)
C22 H22 0.9500
C23 C24 1.462(2)
C23 H23 0.9500
C24 C29 1.397(2)
C24 C25 1.405(2)
C25 C26 1.376(2)
C25 H25 0.9500
C26 C27 1.385(2)
C26 H26 0.9500
C27 C28 1.383(2)
C27 H27 0.9500
C28 C29 1.385(2)
C28 H28 0.9500
C29 N3 1.439(2)
C30 O2 1.2453(18)
C30 N4 1.341(2)
C30 N3 1.361(2)
C31 C37 1.525(2)
C31 C36 1.537(2)
C31 C35 1.565(2)
C31 C32 1.568(2)
C32 C39 1.5200(19)
C32 C38 1.529(2)
C32 C33 1.531(2)
C33 C34 1.530(2)
C33 H33A 0.9900
C33 H33B 0.9900
C34 C35 1.536(2)
C34 H34A 0.9900
C34 H34B 0.9900
C35 C40 1.504(2)
C35 H35 1.0000
C36 H36A 0.9800
C36 H36B 0.9800
C36 H36C 0.9800
C37 H37A 0.9800
C37 H37B 0.9800
C37 H37C 0.9800
C38 H38A 0.9800
C38 H38B 0.9800
C38 H38C 0.9800
C39 O3 1.2167(18)
C39 O4 1.3126(19)
C40 O5 1.2209(18)
C40 O6 1.3161(19)
C41 C47 1.527(2)
C41 C46 1.538(2)
C41 C45 1.567(2)
C41 C42 1.5729(19)
C42 C49 1.516(2)
C42 C43 1.533(2)
C42 C48 1.5420(19)
C43 C44 1.534(2)
C43 H43A 0.9900
C43 H43B 0.9900
C44 C45 1.536(2)
C44 H44A 0.9900
C44 H44B 0.9900
C45 C50 1.504(2)
C45 H45 1.0000
C46 H46A 0.9800
C46 H46B 0.9800
C46 H46C 0.9800
C47 H47A 0.9800
C47 H47B 0.9800
C47 H47C 0.9800
C48 H48A 0.9800
C48 H48B 0.9800
C48 H48C 0.9800
C49 O7 1.2068(19)
C49 O8 1.313(2)
C50 O9 1.2198(19)
C50 O10 1.314(2)
N2 H3N 0.90(2)
N2 H2N 0.91(2)
N4 H4N 0.84(2)
N4 H5N 0.86(2)
O4 H4A 0.8400
O6 H6 0.8400
O8 H8A 0.8400
O10 H10A 0.8400

loop_
_geom_hbond_atom_site_label_D
_geom_hbond_atom_site_label_H
_geom_hbond_atom_site_label_A
_geom_hbond_distance_DH
_geom_hbond_distance_HA
_geom_hbond_distance_DA
_geom_hbond_angle_DHA
_geom_hbond_site_symmetry_A
O4 H4A O9 0.84 1.84 2.6692(14) 169.9 .
O6 H6 O2 0.84 1.71 2.5413(15) 173.4 1_655
O8 H8A O1 0.84 1.72 2.5387(16) 166.1 1_455
O10 H10A O3 0.84 1.80 2.6289(15) 170.5 .
N4 H4N O9 0.84(2) 2.36(2) 3.0474(18) 138.3(18) .
N2 H3N O3 0.90(2) 2.43(2) 3.1628(18) 139(2) .
N4 H5N O5 0.86(2) 2.08(2) 2.9298(18) 168.7(19) 1_455
N2 H2N O7 0.91(2) 2.07(2) 2.9579(18) 163.6(18) 1_655

loop_
_geom_torsion_atom_site_label_1
_geom_torsion_atom_site_label_2
_geom_torsion_atom_site_label_3
_geom_torsion_atom_site_label_4
_geom_torsion
C6 C1 C2 C3 -0.6(2)
N1 C1 C2 C3 177.99(14)
C1 C2 C3 C4 0.0(2)
C2 C3 C4 C5 -0.1(3)
C3 C4 C5 C6 0.8(3)
C2 C1 C6 C5 1.2(2)
N1 C1 C6 C5 -177.33(13)
C2 C1 C6 C7 -177.46(16)
N1 C1 C6 C7 4.0(2)
C4 C5 C6 C1 -1.3(2)
C4 C5 C6 C7 177.39(16)
C1 C6 C7 C8 31.5(3)
C5 C6 C7 C8 -147.19(19)
C6 C7 C8 C9 0.1(3)
C7 C8 C9 C10 148.45(19)
C7 C8 C9 C14 -30.2(3)
C14 C9 C10 C11 2.4(3)
C8 C9 C10 C11 -176.34(17)
C9 C10 C11 C12 0.0(3)
C10 C11 C12 C13 -1.2(3)
C11 C12 C13 C14 0.0(3)
C12 C13 C14 C9 2.6(2)
C12 C13 C14 N1 -175.84(15)
C10 C9 C14 C13 -3.7(2)
C8 C9 C14 C13 175.02(16)
C10 C9 C14 N1 174.74(15)
C8 C9 C14 N1 -6.5(2)
C21 C16 C17 C18 -1.8(2)
N3 C16 C17 C18 174.82(14)
C16 C17 C18 C19 0.4(2)
C17 C18 C19 C20 0.8(3)
C18 C19 C20 C21 -0.6(3)
C19 C20 C21 C16 -0.8(3)
C19 C20 C21 C22 179.09(17)
C17 C16 C21 C20 2.0(2)
N3 C16 C21 C20 -174.66(14)
C17 C16 C21 C22 -177.90(15)
N3 C16 C21 C22 5.5(2)
C20 C21 C22 C23 -149.9(2)
C16 C21 C22 C23 29.9(3)
C21 C22 C23 C24 0.3(3)
C22 C23 C24 C29 -31.3(3)
C22 C23 C24 C25 147.75(19)
C29 C24 C25 C26 0.8(2)
C23 C24 C25 C26 -178.34(16)
C24 C25 C26 C27 -0.6(3)
C25 C26 C27 C28 -0.4(2)
C26 C27 C28 C29 1.1(2)
C27 C28 C29 C24 -0.9(2)
C27 C28 C29 N3 -178.32(13)
C25 C24 C29 C28 -0.1(2)
C23 C24 C29 C28 179.03(15)
C25 C24 C29 N3 177.39(13)
C23 C24 C29 N3 -3.5(2)
C37 C31 C32 C39 -77.77(16)
C36 C31 C32 C39 45.43(16)
C35 C31 C32 C39 161.42(11)
C37 C31 C32 C38 43.10(18)
C36 C31 C32 C38 166.30(14)
C35 C31 C32 C38 -77.71(15)
C37 C31 C32 C33 162.18(13)
C36 C31 C32 C33 -74.62(14)
C35 C31 C32 C33 41.38(13)
C39 C32 C33 C34 -153.64(13)
C38 C32 C33 C34 86.87(16)
C31 C32 C33 C34 -33.71(15)
C32 C33 C34 C35 11.76(17)
C33 C34 C35 C40 139.04(13)
C33 C34 C35 C31 14.88(16)
C37 C31 C35 C40 77.85(16)
C36 C31 C35 C40 -44.11(17)
C32 C31 C35 C40 -160.11(12)
C37 C31 C35 C34 -156.65(13)
C36 C31 C35 C34 81.39(15)
C32 C31 C35 C34 -34.60(14)
C38 C32 C39 O3 123.63(17)
C33 C32 C39 O3 2.4(2)
C31 C32 C39 O3 -112.58(17)
C38 C32 C39 O4 -55.88(18)
C33 C32 C39 O4 -177.07(14)
C31 C32 C39 O4 67.91(16)
C34 C35 C40 O5 -11.2(2)
C31 C35 C40 O5 109.85(17)
C34 C35 C40 O6 169.73(12)
C31 C35 C40 O6 -69.26(15)
C47 C41 C42 C49 -74.98(16)
C46 C41 C42 C49 48.30(16)
C45 C41 C42 C49 164.42(12)
C47 C41 C42 C43 163.74(13)
C46 C41 C42 C43 -72.97(15)
C45 C41 C42 C43 43.15(13)
C47 C41 C42 C48 46.14(18)
C46 C41 C42 C48 169.42(13)
C45 C41 C42 C48 -74.46(15)
C49 C42 C43 C44 -157.30(12)
C48 C42 C43 C44 82.92(14)
C41 C42 C43 C44 -35.95(14)
C42 C43 C44 C45 13.71(16)
C43 C44 C45 C50 138.83(13)
C43 C44 C45 C41 13.91(15)
C47 C41 C45 C50 76.23(16)
C46 C41 C45 C50 -45.73(17)
C42 C41 C45 C50 -161.35(12)
C47 C41 C45 C44 -157.25(13)
C46 C41 C45 C44 80.80(14)
C42 C41 C45 C44 -34.82(13)
C43 C42 C49 O7 -2.3(2)
C48 C42 C49 O7 118.53(17)
C41 C42 C49 O7 -118.33(17)
C43 C42 C49 O8 179.74(13)
C48 C42 C49 O8 -59.47(18)
C41 C42 C49 O8 63.67(17)
C44 C45 C50 O9 -14.8(2)
C41 C45 C50 O9 106.79(18)
C44 C45 C50 O10 165.88(14)
C41 C45 C50 O10 -72.53(17)
O1 C15 N1 C1 9.3(2)
N2 C15 N1 C1 -169.95(14)
O1 C15 N1 C14 169.87(14)
N2 C15 N1 C14 -9.4(2)
C2 C1 N1 C15 -84.37(18)
C6 C1 N1 C15 94.24(16)
C2 C1 N1 C14 114.15(15)
C6 C1 N1 C14 -67.25(18)
C13 C14 N1 C15 86.37(18)
C9 C14 N1 C15 -92.12(18)
C13 C14 N1 C1 -112.74(17)
C9 C14 N1 C1 68.78(18)
O2 C30 N3 C16 -174.65(13)
N4 C30 N3 C16 4.7(2)
O2 C30 N3 C29 -8.9(2)
N4 C30 N3 C29 170.50(13)
C17 C16 N3 C30 -77.69(17)
C21 C16 N3 C30 99.00(17)
C17 C16 N3 C29 116.48(15)
C21 C16 N3 C29 -66.82(17)
C28 C29 N3 C30 76.95(17)
C24 C29 N3 C30 -100.54(16)
C28 C29 N3 C16 -116.80(14)
C24 C29 N3 C16 65.71(17)
